data_7063683
loop_
_publ_author_name
'Zhang, Tongwei'
'Yuan, Xiaofeng'
'Xu, Ze'
'Lu, Ming'
'Xu, Yuangang'

_publ_section_title
;
 Derivatives of 2-(3,4-dinitro-1H-pyrazol-1-yl) acetonitrile: design
 strategy, syntheses, and properties of a series of new melt-cast
 explosives
;
_journal_issue 12
_journal_name_full 'New Journal of Chemistry'
_journal_page_first 5031
_journal_page_last 5040
_journal_paper_doi 10.1039/D4NJ05467A
_journal_volume 49
_journal_year 2025
_chemical_formula_moiety 'C7 H3 F3 N6 O5'
_chemical_formula_sum 'C7 H3 F3 N6 O5'
_chemical_formula_weight 308.15
_chemical_name_systematic 3-((3,4-dinitro-1H-pyrazol-1-yl)methyl)-5-(trifluoromethyl)-1,2,4-oxadiazole
_space_group_crystal_system monoclinic
_space_group_IT_number 14
_space_group_name_Hall '-P 2ybc'
_space_group_name_H-M_alt 'P 1 21/c 1'
_atom_sites_solution_hydrogens geom
_audit_creation_method SHELXL-2019/3
_audit_update_record
;
2024-08-26 deposited with the CCDC.	2025-02-25 downloaded from the CCDC.
;
_cell_angle_alpha 90
_cell_angle_beta 95.681(2)
_cell_angle_gamma 90
_cell_formula_units_Z 4
_cell_length_a 8.8436(5)
_cell_length_b 8.0309(5)
_cell_length_c 15.9838(10)
_cell_measurement_reflns_used 4903
_cell_measurement_temperature 296(2)
_cell_measurement_theta_max 26.94
_cell_measurement_theta_min 2.84
_cell_volume 1129.63(12)
_computing_cell_refinement 'Bruker SAINT'
_computing_data_collection 'Bruker APEX3'
_computing_data_reduction 'Bruker SAINT'
_computing_molecular_graphics 'Bruker SHELXTL'
_computing_publication_material 'Bruker SHELXTL'
_computing_structure_refinement 'SHELXL-2019/3 (Sheldrick, 2019)'
_computing_structure_solution 'SHELXT 2014/5 (Sheldrick, 2014)'
_diffrn_ambient_temperature 296(2)
_diffrn_detector_area_resol_mean 10.42
_diffrn_measured_fraction_theta_full 0.996
_diffrn_measured_fraction_theta_max 0.991
_diffrn_measurement_device_type 'Bruker D8 QUEST PHOTON 100'
_diffrn_measurement_method '\f and \w scans'
_diffrn_radiation_type MoK\a
_diffrn_radiation_wavelength 0.71073
_diffrn_reflns_av_R_equivalents 0.0327
_diffrn_reflns_av_unetI/netI 0.0330
_diffrn_reflns_Laue_measured_fraction_full 0.996
_diffrn_reflns_Laue_measured_fraction_max 0.991
_diffrn_reflns_limit_h_max 11
_diffrn_reflns_limit_h_min -11
_diffrn_reflns_limit_k_max 10
_diffrn_reflns_limit_k_min -8
_diffrn_reflns_limit_l_max 20
_diffrn_reflns_limit_l_min -19
_diffrn_reflns_number 11013
_diffrn_reflns_point_group_measured_fraction_full 0.996
_diffrn_reflns_point_group_measured_fraction_max 0.991
_diffrn_reflns_theta_full 25.242
_diffrn_reflns_theta_max 27.516
_diffrn_reflns_theta_min 2.314
_diffrn_source.source 'Ius 2.0'
_diffrn_source.type microfocus

_exptl_absorpt_coefficient_mu 0.183
_exptl_absorpt_correction_T_max 0.7456
_exptl_absorpt_correction_T_min 0.6839
_exptl_absorpt_correction_type multi-scan
_exptl_absorpt_process_details sadabs
_exptl_crystal_colour colourless
_exptl_crystal_density_diffrn 1.812
_exptl_crystal_description block
_exptl_crystal_F_000 616
_exptl_crystal_size_max 0.200
_exptl_crystal_size_mid 0.180
_exptl_crystal_size_min 0.080
_refine_diff_density_max 0.427
_refine_diff_density_min -0.418
_refine_diff_density_rms 0.083
_refine_ls_extinction_coef 0.044(6)
_refine_ls_extinction_expression Fc^*^=kFc[1+0.001xFc^2^\l^3^/sin(2\q)]^-1/4^
_refine_ls_extinction_method 'SHELXL-2019/2 (Sheldrick 2019)'
_refine_ls_goodness_of_fit_ref 1.030
_refine_ls_hydrogen_treatment constr
_refine_ls_matrix_type full
_refine_ls_number_parameters 191
_refine_ls_number_reflns 2584
_refine_ls_number_restraints 0
_refine_ls_restrained_S_all 1.030
_refine_ls_R_factor_all 0.0824
_refine_ls_R_factor_gt 0.0531
_refine_ls_shift/su_max 0.000
_refine_ls_shift/su_mean 0.000
_refine_ls_structure_factor_coef Fsqd
_refine_ls_weighting_details 'w=1/[\s^2^(Fo^2^)+(0.0830P)^2^+0.4965P] where P=(Fo^2^+2Fc^2^)/3'
_refine_ls_weighting_scheme calc
_refine_ls_wR_factor_gt 0.1401
_refine_ls_wR_factor_ref 0.1567
_reflns_Friedel_coverage 0.000
_reflns_number_gt 1810
_reflns_number_total 2584
_reflns_threshold_expression 'I > 2\s(I)'
_cod_data_source_file d4nj05467a2.cif
_cod_data_source_block ZTW240410_1_a
_cod_depositor_comments 'Adding full bibliography for 7063681--7063683.cif.'
_cod_original_sg_symbol_H-M 'P 21/c'
_cod_database_code 7063683
_shelx_shelxl_version_number 2019/3
_shelx_space_group_comment
;
The symmetry employed for this shelxl refinement is uniquely defined
by the following loop, which should always be used as a source of
symmetry information in preference to the above space-group names.
They are only intended as comments.
;
_shelx_estimated_absorpt_t_min 0.964
_shelx_estimated_absorpt_t_max 0.986

loop_
_space_group_symop_operation_xyz
'x, y, z'
'-x, y+1/2, -z+1/2'
'-x, -y, -z'
'x, -y-1/2, z-1/2'

loop_
_atom_site_label
_atom_site_type_symbol
_atom_site_fract_x
_atom_site_fract_y
_atom_site_fract_z
_atom_site_U_iso_or_equiv
_atom_site_adp_type
_atom_site_occupancy
_atom_site_site_symmetry_order
_atom_site_calc_flag
_atom_site_refinement_flags_posn
_atom_site_refinement_flags_adp
_atom_site_refinement_flags_occupancy
_atom_site_disorder_assembly
_atom_site_disorder_group
C1 C 0.7126(2) 0.4618(3) 0.54945(13) 0.0370(5) Uani 1 1 d . . . . .
C2 C 0.7311(2) 0.3468(3) 0.48629(13) 0.0353(5) Uani 1 1 d . . . . .
C3 C 0.7014(2) 0.1952(3) 0.52051(13) 0.0346(5) Uani 1 1 d . . . . .
H3 H 0.703039 0.091682 0.494491 0.041 Uiso 1 1 calc R U . . .
C4 C 0.6340(2) 0.1085(3) 0.66364(13) 0.0371(5) Uani 1 1 d . . . . .
H4A H 0.706155 0.121452 0.712988 0.045 Uiso 1 1 calc R U . . .
H4B H 0.642752 -0.004129 0.642796 0.045 Uiso 1 1 calc R U . . .
C5 C 0.4765(2) 0.1363(2) 0.68720(13) 0.0339(5) Uani 1 1 d . . . . .
C6 C 0.2433(2) 0.1352(3) 0.68182(14) 0.0382(5) Uani 1 1 d . . . . .
C7 C 0.0747(3) 0.1175(3) 0.66210(18) 0.0551(7) Uani 1 1 d . . . . .
F1 F 0.0063(2) 0.2602(3) 0.66501(19) 0.1090(9) Uani 1 1 d . . . . .
F2 F 0.04044(18) 0.0547(3) 0.58727(12) 0.0867(6) Uani 1 1 d . . . . .
F3 F 0.0182(2) 0.0163(3) 0.71524(14) 0.1109(9) Uani 1 1 d . . . . .
N1 N 0.66967(18) 0.2268(2) 0.59910(11) 0.0333(4) Uani 1 1 d . . . . .
N2 N 0.6763(2) 0.3911(2) 0.61883(11) 0.0398(5) Uani 1 1 d . . . . .
N3 N 0.34801(19) 0.0905(2) 0.63684(11) 0.0381(5) Uani 1 1 d . . . . .
N4 N 0.4517(2) 0.2058(3) 0.75736(12) 0.0459(5) Uani 1 1 d . . . . .
N5 N 0.7368(2) 0.6412(2) 0.54874(13) 0.0485(5) Uani 1 1 d . . . . .
N6 N 0.7583(2) 0.3807(2) 0.40143(12) 0.0453(5) Uani 1 1 d . . . . .
O1 O 0.29190(18) 0.2047(2) 0.75490(10) 0.0462(4) Uani 1 1 d . . . . .
O2 O 0.6288(2) 0.7304(2) 0.55233(13) 0.0677(6) Uani 1 1 d . . . . .
O3 O 0.8644(3) 0.6883(3) 0.5453(2) 0.1059(10) Uani 1 1 d . . . . .
O4 O 0.7409(3) 0.5229(2) 0.37705(12) 0.0822(7) Uani 1 1 d . . . . .
O5 O 0.7928(2) 0.2665(2) 0.35754(11) 0.0602(5) Uani 1 1 d . . . . .

loop_
_atom_site_aniso_label
_atom_site_aniso_U_11
_atom_site_aniso_U_22
_atom_site_aniso_U_33
_atom_site_aniso_U_23
_atom_site_aniso_U_13
_atom_site_aniso_U_12
C1 0.0379(11) 0.0322(11) 0.0413(12) 0.0005(9) 0.0061(9) -0.0010(8)
C2 0.0366(11) 0.0356(11) 0.0340(11) 0.0020(9) 0.0052(8) 0.0002(8)
C3 0.0365(11) 0.0336(10) 0.0335(11) -0.0027(9) 0.0024(8) 0.0012(8)
C4 0.0397(11) 0.0366(11) 0.0356(11) 0.0041(9) 0.0065(8) 0.0016(8)
C5 0.0400(11) 0.0288(10) 0.0331(11) 0.0026(8) 0.0052(8) -0.0015(8)
C6 0.0441(13) 0.0321(10) 0.0391(12) 0.0033(9) 0.0076(9) -0.0010(9)
C7 0.0431(14) 0.0544(15) 0.0689(18) -0.0005(13) 0.0109(12) -0.0025(11)
F1 0.0491(10) 0.0749(13) 0.200(3) -0.0309(14) -0.0034(12) 0.0187(9)
F2 0.0549(10) 0.1117(16) 0.0896(13) -0.0195(12) -0.0124(9) -0.0038(9)
F3 0.0613(12) 0.150(2) 0.1236(18) 0.0474(16) 0.0216(11) -0.0314(12)
N1 0.0355(9) 0.0306(9) 0.0343(10) -0.0008(7) 0.0065(7) -0.0006(7)
N2 0.0458(10) 0.0328(9) 0.0420(10) -0.0039(8) 0.0101(8) -0.0016(7)
N3 0.0396(10) 0.0345(9) 0.0404(10) -0.0015(8) 0.0052(8) -0.0021(7)
N4 0.0439(11) 0.0584(12) 0.0363(11) -0.0064(9) 0.0081(8) -0.0030(9)
N5 0.0596(13) 0.0345(10) 0.0516(13) 0.0002(9) 0.0068(9) -0.0055(9)
N6 0.0555(12) 0.0429(11) 0.0376(11) 0.0083(9) 0.0054(9) -0.0025(9)
O1 0.0443(9) 0.0555(10) 0.0407(9) -0.0035(7) 0.0134(7) 0.0015(7)
O2 0.0834(14) 0.0395(10) 0.0795(15) -0.0008(9) 0.0042(11) 0.0147(9)
O3 0.0748(16) 0.0551(13) 0.191(3) 0.0028(16) 0.0274(16) -0.0259(11)
O4 0.143(2) 0.0470(11) 0.0598(13) 0.0201(10) 0.0265(13) 0.0046(12)
O5 0.0872(14) 0.0566(11) 0.0390(10) -0.0038(8) 0.0169(9) 0.0027(9)

loop_
_atom_type_symbol
_atom_type_description
_atom_type_scat_dispersion_real
_atom_type_scat_dispersion_imag
_atom_type_scat_source
C C 0.0033 0.0016 'International Tables Vol C Tables 4.2.6.8 and 6.1.1.4'
H H 0.0000 0.0000 'International Tables Vol C Tables 4.2.6.8 and 6.1.1.4'
N N 0.0061 0.0033 'International Tables Vol C Tables 4.2.6.8 and 6.1.1.4'
O O 0.0106 0.0060 'International Tables Vol C Tables 4.2.6.8 and 6.1.1.4'
F F 0.0171 0.0103 'International Tables Vol C Tables 4.2.6.8 and 6.1.1.4'

loop_
_geom_angle_atom_site_label_1
_geom_angle_atom_site_label_2
_geom_angle_atom_site_label_3
_geom_angle
_geom_angle_site_symmetry_1
_geom_angle_site_symmetry_3
_geom_angle_publ_flag
N2 C1 C2 112.43(18) . . ?
N2 C1 N5 118.85(19) . . ?
C2 C1 N5 128.6(2) . . ?
C3 C2 C1 105.06(18) . . ?
C3 C2 N6 127.26(19) . . ?
C1 C2 N6 127.35(19) . . ?
N1 C3 C2 105.77(18) . . ?
N1 C3 H3 127.1 . . ?
C2 C3 H3 127.1 . . ?
N1 C4 C5 110.68(17) . . ?
N1 C4 H4A 109.5 . . ?
C5 C4 H4A 109.5 . . ?
N1 C4 H4B 109.5 . . ?
C5 C4 H4B 109.5 . . ?
H4A C4 H4B 108.1 . . ?
N4 C5 N3 115.02(18) . . ?
N4 C5 C4 121.70(19) . . ?
N3 C5 C4 123.28(19) . . ?
N3 C6 O1 115.06(19) . . ?
N3 C6 C7 128.0(2) . . ?
O1 C6 C7 117.0(2) . . ?
F1 C7 F2 107.9(3) . . ?
F1 C7 F3 108.4(2) . . ?
F2 C7 F3 106.6(2) . . ?
F1 C7 C6 111.5(2) . . ?
F2 C7 C6 111.4(2) . . ?
F3 C7 C6 110.9(2) . . ?
C3 N1 N2 113.26(17) . . ?
C3 N1 C4 128.30(17) . . ?
N2 N1 C4 118.43(17) . . ?
C1 N2 N1 103.47(17) . . ?
C6 N3 C5 101.43(18) . . ?
C5 N4 O1 103.21(17) . . ?
O3 N5 O2 124.9(2) . . ?
O3 N5 C1 116.9(2) . . ?
O2 N5 C1 118.1(2) . . ?
O5 N6 O4 124.0(2) . . ?
O5 N6 C2 118.81(19) . . ?
O4 N6 C2 117.2(2) . . ?
C6 O1 N4 105.28(15) . . ?

loop_
_geom_bond_atom_site_label_1
_geom_bond_atom_site_label_2
_geom_bond_distance
_geom_bond_site_symmetry_2
_geom_bond_publ_flag
C1 N2 1.314(3) . ?
C1 C2 1.390(3) . ?
C1 N5 1.457(3) . ?
C2 C3 1.371(3) . ?
C2 N6 1.427(3) . ?
C3 N1 1.338(3) . ?
C3 H3 0.9300 . ?
C4 N1 1.460(3) . ?
C4 C5 1.495(3) . ?
C4 H4A 0.9700 . ?
C4 H4B 0.9700 . ?
C5 N4 1.291(3) . ?
C5 N3 1.376(3) . ?
C6 N3 1.278(3) . ?
C6 O1 1.327(3) . ?
C6 C7 1.500(3) . ?
C7 F1 1.299(3) . ?
C7 F2 1.306(3) . ?
C7 F3 1.310(3) . ?
N1 N2 1.356(2) . ?
N4 O1 1.410(2) . ?
N5 O3 1.196(3) . ?
N5 O2 1.200(3) . ?
N6 O5 1.212(3) . ?
N6 O4 1.212(3) . ?

loop_
_geom_hbond_atom_site_label_D
_geom_hbond_atom_site_label_H
_geom_hbond_atom_site_label_A
_geom_hbond_distance_DH
_geom_hbond_distance_HA
_geom_hbond_distance_DA
_geom_hbond_angle_DHA
_geom_hbond_site_symmetry_A
_geom_hbond_publ_flag
C4 H4B O2 0.97 2.57 3.517(3) 164.8 1_545 yes
C4 H4A O5 0.97 2.53 3.424(3) 153.8 4_566 yes
C3 H3 N3 0.93 2.56 3.400(3) 150.2 3_656 yes

loop_
_geom_torsion_atom_site_label_1
_geom_torsion_atom_site_label_2
_geom_torsion_atom_site_label_3
_geom_torsion_atom_site_label_4
_geom_torsion
_geom_torsion_site_symmetry_1
_geom_torsion_site_symmetry_2
_geom_torsion_site_symmetry_3
_geom_torsion_site_symmetry_4
_geom_torsion_publ_flag
N2 C1 C2 C3 0.8(2) . . . . ?
N5 C1 C2 C3 176.9(2) . . . . ?
N2 C1 C2 N6 174.6(2) . . . . ?
N5 C1 C2 N6 -9.3(4) . . . . ?
C1 C2 C3 N1 -0.5(2) . . . . ?
N6 C2 C3 N1 -174.3(2) . . . . ?
N1 C4 C5 N4 -105.6(2) . . . . ?
N1 C4 C5 N3 74.5(2) . . . . ?
N3 C6 C7 F1 -123.8(3) . . . . ?
O1 C6 C7 F1 56.5(3) . . . . ?
N3 C6 C7 F2 -3.2(4) . . . . ?
O1 C6 C7 F2 177.1(2) . . . . ?
N3 C6 C7 F3 115.3(3) . . . . ?
O1 C6 C7 F3 -64.3(3) . . . . ?
C2 C3 N1 N2 0.1(2) . . . . ?
C2 C3 N1 C4 -178.26(18) . . . . ?
C5 C4 N1 C3 -117.0(2) . . . . ?
C5 C4 N1 N2 64.7(2) . . . . ?
C2 C1 N2 N1 -0.7(2) . . . . ?
N5 C1 N2 N1 -177.25(18) . . . . ?
C3 N1 N2 C1 0.4(2) . . . . ?
C4 N1 N2 C1 178.92(17) . . . . ?
O1 C6 N3 C5 0.3(2) . . . . ?
C7 C6 N3 C5 -179.4(2) . . . . ?
N4 C5 N3 C6 -0.8(2) . . . . ?
C4 C5 N3 C6 179.13(19) . . . . ?
N3 C5 N4 O1 1.0(2) . . . . ?
C4 C5 N4 O1 -178.97(17) . . . . ?
N2 C1 N5 O3 110.1(3) . . . . ?
C2 C1 N5 O3 -65.8(4) . . . . ?
N2 C1 N5 O2 -69.4(3) . . . . ?
C2 C1 N5 O2 114.7(3) . . . . ?
C3 C2 N6 O5 -17.8(3) . . . . ?
C1 C2 N6 O5 169.8(2) . . . . ?
C3 C2 N6 O4 160.1(2) . . . . ?
C1 C2 N6 O4 -12.3(4) . . . . ?
N3 C6 O1 N4 0.3(2) . . . . ?
C7 C6 O1 N4 179.98(18) . . . . ?
C5 N4 O1 C6 -0.7(2) . . . . ?
